data_4088374
loop_
_publ_author_name
'Braunschweig, Holger'
'Dewhurst, Rian D.'
'Schneider, Christoph'

_publ_section_title
;
 Steric Control between Neutral Metal-Only Lewis Pairs and
 Metal-Stabilized Gallenium and Gallinium Cations
;
_journal_issue 7
_journal_name_full Organometallics
_journal_page_first 1002
_journal_paper_doi 10.1021/acs.organomet.6b00045
_journal_volume 35
_journal_year 2016
_chemical_formula_moiety 'C27 H33 Cl3 Fe Ga N2 O3 P'
_chemical_formula_sum 'C27 H33 Cl3 Fe Ga N2 O3 P'
_chemical_formula_weight 696.44
_space_group_IT_number 14
_space_group_name_Hall '-P 2yn'
_space_group_name_H-M_alt 'P 1 21/n 1'
_symmetry_cell_setting monoclinic
_symmetry_space_group_name_Hall '-P 2yn'
_symmetry_space_group_name_H-M 'P 1 21/n 1'
_atom_sites_solution_hydrogens geom
_atom_sites_solution_primary direct
_atom_sites_solution_secondary difmap
_audit_creation_method SHELXL-97
_cell_angle_alpha 90.00
_cell_angle_beta 102.173(10)
_cell_angle_gamma 90.00
_cell_formula_units_Z 4
_cell_length_a 11.196(3)
_cell_length_b 22.850(4)
_cell_length_c 13.571(2)
_cell_measurement_reflns_used 9940
_cell_measurement_temperature 100(2)
_cell_measurement_theta_max 26.78
_cell_measurement_theta_min 2.33
_cell_volume 3393.8(12)
_computing_cell_refinement 'Saint+ ver. 8.18C (Bruker AXS)'
_computing_data_collection 'APEX2 ver. 2012.4-3 (Bruker AXS)'
_computing_data_reduction 'Saint+ ver. 8.18C (Bruker AXS)'
_computing_molecular_graphics 'XP ver. 5.1 (Bruker AXS, 1998)'
_computing_publication_material 'SHELXL-97 (Sheldrick, 2008)'
_computing_structure_refinement 'SHELXL-97 (Sheldrick, 1997)'
_computing_structure_solution 'SHELXS-97 (Sheldrick, 1990)'
_diffrn_ambient_temperature 100(2)
_diffrn_detector_area_resol_mean 8.333
_diffrn_measured_fraction_theta_full 0.992
_diffrn_measured_fraction_theta_max 0.989
_diffrn_measurement_device_type 'Bruker D8 Quest'
_diffrn_measurement_method '\f and \w scans'
_diffrn_radiation_monochromator 'multi-layer mirror'
_diffrn_radiation_source 'ImS micro-focus sealed X-ray tube'
_diffrn_radiation_type MoK\a
_diffrn_radiation_wavelength 0.71073
_diffrn_reflns_av_R_equivalents 0.0347
_diffrn_reflns_av_sigmaI/netI 0.0328
_diffrn_reflns_limit_h_max 14
_diffrn_reflns_limit_h_min -14
_diffrn_reflns_limit_k_max 26
_diffrn_reflns_limit_k_min -28
_diffrn_reflns_limit_l_max 17
_diffrn_reflns_limit_l_min -17
_diffrn_reflns_number 28570
_diffrn_reflns_theta_full 26.00
_diffrn_reflns_theta_max 26.81
_diffrn_reflns_theta_min 2.06
_exptl_absorpt_coefficient_mu 1.532
_exptl_absorpt_correction_T_max 0.7454
_exptl_absorpt_correction_T_min 0.6501
_exptl_absorpt_correction_type multi-scan
_exptl_absorpt_process_details 'Sadabs 2008/1 (Bruker 2008)'
_exptl_crystal_colour colourless
_exptl_crystal_density_diffrn 1.363
_exptl_crystal_density_method 'not measured'
_exptl_crystal_description plate
_exptl_crystal_F_000 1424
_exptl_crystal_size_max 0.19
_exptl_crystal_size_mid 0.10
_exptl_crystal_size_min 0.05
_platon_squeeze_details
;
The unit cell contains XXXX molecules 
which have been treated as a diffuse contribution to the overall 
scattering without specific atom positions by SQUEEZE/PLATON. 
;
_refine_diff_density_max 0.718
_refine_diff_density_min -0.380
_refine_diff_density_rms 0.082
_refine_ls_extinction_method none
_refine_ls_goodness_of_fit_ref 1.064
_refine_ls_hydrogen_treatment constr
_refine_ls_matrix_type full
_refine_ls_number_parameters 352
_refine_ls_number_reflns 7185
_refine_ls_number_restraints 0
_refine_ls_restrained_S_all 1.064
_refine_ls_R_factor_all 0.0383
_refine_ls_R_factor_gt 0.0303
_refine_ls_shift/su_max 0.001
_refine_ls_shift/su_mean 0.000
_refine_ls_structure_factor_coef Fsqd
_refine_ls_weighting_details 'calc w=1/[\s^2^(Fo^2^)+(0.0381P)^2^+0.9513P] where P=(Fo^2^+2Fc^2^)/3'
_refine_ls_weighting_scheme calc
_refine_ls_wR_factor_gt 0.0716
_refine_ls_wR_factor_ref 0.0741
_reflns_number_gt 6022
_reflns_number_total 7185
_reflns_threshold_expression >2sigma(I)
_cod_data_source_file 3b.cif
_cod_data_source_block 3b
_cod_depositor_comments
;
The following automatic conversions were performed:

data item '_symmetry_cell_setting' value 'Monoclinic' was changed to
'monoclinic' in accordance with the
/home/saulius/struct/COD-crude-data/automatic-downloads/DataCite-retrospective/ACS/depositions/lib/dictionaries/cif_core.dic
dictionary named 'cif_core.dic' version 2.4.2 last updated on
2011-04-26.

Automatic conversion script
Id: cif_fix_values 6909 2019-04-08 15:41:33Z antanas 
;
_cod_original_cell_volume 3393.9(12)
_cod_original_sg_symbol_H-M P2(1)/n
_cod_database_code 4088374

loop_
_symmetry_equiv_pos_as_xyz
'x, y, z'
'-x+1/2, y+1/2, -z+1/2'
'-x, -y, -z'
'x-1/2, -y-1/2, z-1/2'

loop_
_atom_site_label
_atom_site_type_symbol
_atom_site_fract_x
_atom_site_fract_y
_atom_site_fract_z
_atom_site_U_iso_or_equiv
_atom_site_adp_type
_atom_site_occupancy
_atom_site_symmetry_multiplicity
_atom_site_calc_flag
_atom_site_refinement_flags
Cl3 Cl 0.89418(4) 0.26229(2) 0.25378(4) 0.01806(11) Uani 1 1 d .
O3 O 0.66662(13) 0.24041(6) 0.38078(11) 0.0191(3) Uani 1 1 d .
C3 C 0.62851(17) 0.27999(9) 0.33303(14) 0.0125(4) Uani 1 1 d .
Cl2 Cl 0.90404(5) 0.37165(2) 0.42950(4) 0.02224(12) Uani 1 1 d .
N2 N 0.31593(14) 0.38876(7) 0.22799(12) 0.0136(3) Uani 1 1 d .
O2 O 0.62657(14) 0.41946(7) 0.43708(11) 0.0245(3) Uani 1 1 d .
C2 C 0.60741(18) 0.39052(9) 0.36674(15) 0.0140(4) Uani 1 1 d .
Fe1 Fe 0.58010(2) 0.344193(12) 0.257571(19) 0.00907(7) Uani 1 1 d .
Ga1 Ga 0.803946(18) 0.347697(9) 0.275167(15) 0.01168(6) Uani 1 1 d .
N1 N 0.32077(14) 0.29809(7) 0.26912(12) 0.0129(3) Uani 1 1 d .
O1 O 0.59708(13) 0.44141(7) 0.12002(11) 0.0198(3) Uani 1 1 d .
C1 C 0.58670(17) 0.40462(9) 0.17391(14) 0.0132(4) Uani 1 1 d .
P1 P 0.56260(4) 0.28767(2) 0.11627(4) 0.01280(11) Uani 1 1 d .
Cl1 Cl 0.87861(4) 0.40871(2) 0.17658(4) 0.02015(12) Uani 1 1 d .
C4 C 0.66803(19) 0.30257(10) 0.03427(15) 0.0190(4) Uani 1 1 d .
H4A H 0.6443 0.2796 -0.0278 0.028 Uiso 1 1 calc R
H4B H 0.7510 0.2918 0.0688 0.028 Uiso 1 1 calc R
H4C H 0.6656 0.3443 0.0176 0.028 Uiso 1 1 calc R
C5 C 0.58414(19) 0.20977(9) 0.13783(16) 0.0190(4) Uani 1 1 d .
H5A H 0.5698 0.1893 0.0730 0.028 Uiso 1 1 calc R
H5B H 0.5264 0.1956 0.1775 0.028 Uiso 1 1 calc R
H5C H 0.6679 0.2023 0.1747 0.028 Uiso 1 1 calc R
C9 C 0.19727(18) 0.37298(10) 0.23067(16) 0.0190(4) Uani 1 1 d .
H9 H 0.1274 0.3976 0.2171 0.023 Uiso 1 1 calc R
C8 C 0.20002(18) 0.31626(10) 0.25613(15) 0.0183(4) Uani 1 1 d .
H8 H 0.1324 0.2929 0.2638 0.022 Uiso 1 1 calc R
C7 C 0.39513(18) 0.34273(8) 0.25177(13) 0.0115(4) Uani 1 1 d .
C6 C 0.41852(18) 0.29627(10) 0.02699(15) 0.0194(4) Uani 1 1 d .
H6A H 0.4150 0.3352 -0.0037 0.029 Uiso 1 1 calc R
H6B H 0.3510 0.2919 0.0621 0.029 Uiso 1 1 calc R
H6C H 0.4117 0.2664 -0.0257 0.029 Uiso 1 1 calc R
C10 C 0.35488(17) 0.24021(9) 0.30784(15) 0.0143(4) Uani 1 1 d .
C11 C 0.40673(18) 0.23406(9) 0.41117(15) 0.0155(4) Uani 1 1 d .
C12 C 0.43817(19) 0.17813(10) 0.44853(16) 0.0191(4) Uani 1 1 d .
H12 H 0.4755 0.1735 0.5177 0.023 Uiso 1 1 calc R
C13 C 0.41639(19) 0.12895(10) 0.38729(17) 0.0211(5) Uani 1 1 d .
C14 C 0.3569(2) 0.13619(10) 0.28754(17) 0.0217(5) Uani 1 1 d .
H14 H 0.3379 0.1025 0.2461 0.026 Uiso 1 1 calc R
C15 C 0.32412(18) 0.19113(9) 0.24596(15) 0.0170(4) Uani 1 1 d .
C27 C 0.3516(2) 0.45462(10) 0.41104(16) 0.0211(5) Uani 1 1 d .
H27A H 0.2637 0.4538 0.4095 0.032 Uiso 1 1 calc R
H27B H 0.3932 0.4782 0.4684 0.032 Uiso 1 1 calc R
H27C H 0.3839 0.4146 0.4179 0.032 Uiso 1 1 calc R
C26 C 0.4691(2) 0.62802(10) 0.22290(18) 0.0258(5) Uani 1 1 d .
H26A H 0.5294 0.6303 0.1802 0.039 Uiso 1 1 calc R
H26B H 0.5074 0.6395 0.2919 0.039 Uiso 1 1 calc R
H26C H 0.4008 0.6545 0.1966 0.039 Uiso 1 1 calc R
C25 C 0.3051(2) 0.44697(10) 0.03108(15) 0.0206(5) Uani 1 1 d .
H25A H 0.2468 0.4719 -0.0142 0.031 Uiso 1 1 calc R
H25B H 0.2659 0.4098 0.0412 0.031 Uiso 1 1 calc R
H25C H 0.3761 0.4395 0.0013 0.031 Uiso 1 1 calc R
C24 C 0.37316(18) 0.48113(9) 0.31453(15) 0.0163(4) Uani 1 1 d .
C23 C 0.41192(19) 0.53862(9) 0.31266(16) 0.0186(4) Uani 1 1 d .
H23 H 0.4321 0.5599 0.3741 0.022 Uiso 1 1 calc R
C22 C 0.42209(19) 0.56606(9) 0.22293(16) 0.0187(4) Uani 1 1 d .
C21 C 0.38450(19) 0.53531(9) 0.13292(16) 0.0197(4) Uani 1 1 d .
H21 H 0.3852 0.5545 0.0710 0.024 Uiso 1 1 calc R
C20 C 0.34595(18) 0.47729(9) 0.13103(15) 0.0163(4) Uani 1 1 d .
C19 C 0.34801(18) 0.44982(9) 0.22315(15) 0.0145(4) Uani 1 1 d .
C18 C 0.2542(2) 0.19436(10) 0.13757(16) 0.0240(5) Uani 1 1 d .
H18A H 0.2114 0.2319 0.1260 0.036 Uiso 1 1 calc R
H18B H 0.1947 0.1624 0.1244 0.036 Uiso 1 1 calc R
H18C H 0.3114 0.1909 0.0922 0.036 Uiso 1 1 calc R
C17 C 0.4535(2) 0.06880(10) 0.4284(2) 0.0297(5) Uani 1 1 d .
H17A H 0.3816 0.0432 0.4172 0.045 Uiso 1 1 calc R
H17B H 0.4884 0.0715 0.5008 0.045 Uiso 1 1 calc R
H17C H 0.5145 0.0526 0.3938 0.045 Uiso 1 1 calc R
C16 C 0.4234(2) 0.28600(9) 0.48116(15) 0.0190(4) Uani 1 1 d .
H16A H 0.4895 0.3108 0.4674 0.028 Uiso 1 1 calc R
H16B H 0.4442 0.2724 0.5512 0.028 Uiso 1 1 calc R
H16C H 0.3474 0.3086 0.4704 0.028 Uiso 1 1 calc R

loop_
_atom_site_aniso_label
_atom_site_aniso_U_11
_atom_site_aniso_U_22
_atom_site_aniso_U_33
_atom_site_aniso_U_23
_atom_site_aniso_U_13
_atom_site_aniso_U_12
Cl3 0.0114(2) 0.0175(3) 0.0253(3) 0.0003(2) 0.0041(2) 0.00336(19)
O3 0.0130(7) 0.0215(8) 0.0221(7) 0.0087(6) 0.0019(6) 0.0019(6)
C3 0.0075(9) 0.0182(11) 0.0118(9) -0.0032(8) 0.0019(7) -0.0029(8)
Cl2 0.0187(3) 0.0260(3) 0.0176(2) -0.0001(2) -0.0060(2) -0.0022(2)
N2 0.0074(8) 0.0156(9) 0.0172(8) 0.0015(7) 0.0012(7) 0.0011(6)
O2 0.0262(9) 0.0265(9) 0.0189(8) -0.0100(7) 0.0003(7) 0.0021(7)
C2 0.0098(10) 0.0140(10) 0.0178(10) 0.0020(8) 0.0017(8) 0.0016(8)
Fe1 0.00679(14) 0.01097(14) 0.00894(13) -0.00026(10) 0.00049(10) -0.00006(10)
Ga1 0.00688(11) 0.01419(12) 0.01320(11) 0.00087(8) 0.00037(8) -0.00018(8)
N1 0.0095(8) 0.0162(9) 0.0134(8) -0.0003(6) 0.0032(6) -0.0015(7)
O1 0.0142(7) 0.0218(8) 0.0243(8) 0.0081(6) 0.0059(6) 0.0029(6)
C1 0.0073(9) 0.0157(10) 0.0159(9) -0.0028(8) 0.0008(7) 0.0009(8)
P1 0.0097(2) 0.0164(3) 0.0115(2) -0.00312(19) 0.00039(19) 0.0003(2)
Cl1 0.0118(2) 0.0238(3) 0.0255(3) 0.0080(2) 0.0056(2) -0.0006(2)
C4 0.0171(11) 0.0270(12) 0.0139(9) -0.0018(8) 0.0058(8) 0.0007(9)
C5 0.0173(11) 0.0156(11) 0.0220(10) -0.0051(8) -0.0004(9) -0.0001(8)
C9 0.0080(10) 0.0229(12) 0.0254(11) 0.0011(9) 0.0020(8) 0.0014(8)
C8 0.0074(10) 0.0251(12) 0.0225(10) 0.0006(9) 0.0036(8) -0.0020(8)
C7 0.0134(10) 0.0135(10) 0.0074(8) -0.0023(7) 0.0012(7) -0.0008(8)
C6 0.0144(10) 0.0261(12) 0.0156(10) -0.0051(8) -0.0016(8) 0.0000(9)
C10 0.0085(9) 0.0151(10) 0.0204(10) 0.0013(8) 0.0054(8) -0.0027(8)
C11 0.0112(10) 0.0200(11) 0.0164(10) 0.0006(8) 0.0053(8) -0.0038(8)
C12 0.0140(10) 0.0225(12) 0.0217(10) 0.0057(9) 0.0058(9) -0.0020(9)
C13 0.0151(11) 0.0198(11) 0.0312(12) 0.0063(9) 0.0113(9) 0.0008(9)
C14 0.0192(11) 0.0164(11) 0.0308(12) -0.0047(9) 0.0083(10) -0.0051(9)
C15 0.0126(10) 0.0184(11) 0.0209(10) -0.0009(8) 0.0053(8) -0.0032(8)
C27 0.0249(12) 0.0193(11) 0.0214(11) 0.0010(9) 0.0097(9) 0.0022(9)
C26 0.0317(13) 0.0173(12) 0.0285(12) 0.0030(9) 0.0060(10) -0.0022(10)
C25 0.0193(11) 0.0230(12) 0.0170(10) 0.0017(8) -0.0018(9) 0.0015(9)
C24 0.0127(10) 0.0157(11) 0.0205(10) 0.0023(8) 0.0034(8) 0.0041(8)
C23 0.0182(11) 0.0174(11) 0.0202(10) -0.0007(8) 0.0040(9) 0.0046(8)
C22 0.0172(11) 0.0141(11) 0.0246(11) 0.0019(8) 0.0044(9) 0.0048(8)
C21 0.0181(11) 0.0200(11) 0.0210(10) 0.0072(8) 0.0043(9) 0.0038(9)
C20 0.0098(10) 0.0192(11) 0.0189(10) 0.0022(8) 0.0010(8) 0.0056(8)
C19 0.0073(9) 0.0143(10) 0.0215(10) 0.0021(8) 0.0018(8) 0.0025(8)
C18 0.0234(12) 0.0236(12) 0.0228(11) -0.0044(9) 0.0002(9) -0.0081(9)
C17 0.0295(13) 0.0193(12) 0.0418(14) 0.0065(10) 0.0109(11) 0.0019(10)
C16 0.0205(11) 0.0215(11) 0.0157(10) 0.0018(8) 0.0055(9) -0.0048(9)

loop_
_atom_type_symbol
_atom_type_description
_atom_type_scat_dispersion_real
_atom_type_scat_dispersion_imag
_atom_type_scat_source
C C 0.0033 0.0016 'International Tables Vol C Tables 4.2.6.8 and 6.1.1.4'
H H 0.0000 0.0000 'International Tables Vol C Tables 4.2.6.8 and 6.1.1.4'
N N 0.0061 0.0033 'International Tables Vol C Tables 4.2.6.8 and 6.1.1.4'
O O 0.0106 0.0060 'International Tables Vol C Tables 4.2.6.8 and 6.1.1.4'
P P 0.1023 0.0942 'International Tables Vol C Tables 4.2.6.8 and 6.1.1.4'
Cl Cl 0.1484 0.1585 'International Tables Vol C Tables 4.2.6.8 and 6.1.1.4'
Fe Fe 0.3463 0.8444 'International Tables Vol C Tables 4.2.6.8 and 6.1.1.4'
Ga Ga 0.2307 1.6083 'International Tables Vol C Tables 4.2.6.8 and 6.1.1.4'

loop_
_geom_angle_atom_site_label_1
_geom_angle_atom_site_label_2
_geom_angle_atom_site_label_3
_geom_angle
O3 C3 Fe1 175.63(17)
C7 N2 C9 111.78(17)
C7 N2 C19 126.66(16)
C9 N2 C19 120.10(17)
O2 C2 Fe1 178.78(19)
C2 Fe1 C1 92.62(9)
C2 Fe1 C3 91.87(9)
C1 Fe1 C3 159.08(8)
C2 Fe1 C7 92.07(8)
C1 Fe1 C7 99.40(8)
C3 Fe1 C7 100.83(8)
C2 Fe1 P1 174.74(6)
C1 Fe1 P1 84.95(6)
C3 Fe1 P1 88.80(6)
C7 Fe1 P1 92.94(5)
C2 Fe1 Ga1 84.73(6)
C1 Fe1 Ga1 81.96(6)
C3 Fe1 Ga1 78.13(6)
C7 Fe1 Ga1 176.59(5)
P1 Fe1 Ga1 90.296(18)
Cl1 Ga1 Cl2 103.55(2)
Cl1 Ga1 Cl3 103.40(2)
Cl2 Ga1 Cl3 100.63(2)
Cl1 Ga1 Fe1 117.835(19)
Cl2 Ga1 Fe1 113.49(2)
Cl3 Ga1 Fe1 115.778(18)
C7 N1 C8 111.49(17)
C7 N1 C10 128.43(16)
C8 N1 C10 119.70(16)
O1 C1 Fe1 175.95(17)
C5 P1 C6 106.49(10)
C5 P1 C4 101.62(10)
C6 P1 C4 99.90(10)
C5 P1 Fe1 115.77(7)
C6 P1 Fe1 113.97(7)
C4 P1 Fe1 117.13(7)
P1 C4 H4A 109.5
P1 C4 H4B 109.5
H4A C4 H4B 109.5
P1 C4 H4C 109.5
H4A C4 H4C 109.5
H4B C4 H4C 109.5
P1 C5 H5A 109.5
P1 C5 H5B 109.5
H5A C5 H5B 109.5
P1 C5 H5C 109.5
H5A C5 H5C 109.5
H5B C5 H5C 109.5
C8 C9 N2 106.78(18)
C8 C9 H9 126.6
N2 C9 H9 126.6
C9 C8 N1 106.90(18)
C9 C8 H8 126.5
N1 C8 H8 126.5
N1 C7 N2 103.06(16)
N1 C7 Fe1 130.54(14)
N2 C7 Fe1 126.40(14)
P1 C6 H6A 109.5
P1 C6 H6B 109.5
H6A C6 H6B 109.5
P1 C6 H6C 109.5
H6A C6 H6C 109.5
H6B C6 H6C 109.5
C15 C10 C11 121.02(19)
C15 C10 N1 120.17(18)
C11 C10 N1 118.42(18)
C12 C11 C10 118.30(19)
C12 C11 C16 120.34(18)
C10 C11 C16 121.31(19)
C13 C12 C11 121.7(2)
C13 C12 H12 119.1
C11 C12 H12 119.1
C14 C13 C12 118.4(2)
C14 C13 C17 120.5(2)
C12 C13 C17 121.1(2)
C13 C14 C15 122.3(2)
C13 C14 H14 118.9
C15 C14 H14 118.9
C14 C15 C10 117.9(2)
C14 C15 C18 118.36(19)
C10 C15 C18 123.69(19)
C24 C27 H27A 109.5
C24 C27 H27B 109.5
H27A C27 H27B 109.5
C24 C27 H27C 109.5
H27A C27 H27C 109.5
H27B C27 H27C 109.5
C22 C26 H26A 109.5
C22 C26 H26B 109.5
H26A C26 H26B 109.5
C22 C26 H26C 109.5
H26A C26 H26C 109.5
H26B C26 H26C 109.5
C20 C25 H25A 109.5
C20 C25 H25B 109.5
H25A C25 H25B 109.5
C20 C25 H25C 109.5
H25A C25 H25C 109.5
H25B C25 H25C 109.5
C23 C24 C19 118.11(19)
C23 C24 C27 120.32(19)
C19 C24 C27 121.47(19)
C24 C23 C22 121.7(2)
C24 C23 H23 119.1
C22 C23 H23 119.1
C21 C22 C23 118.2(2)
C21 C22 C26 120.84(19)
C23 C22 C26 120.9(2)
C20 C21 C22 122.06(19)
C20 C21 H21 119.0
C22 C21 H21 119.0
C21 C20 C19 117.73(19)
C21 C20 C25 119.25(19)
C19 C20 C25 123.02(19)
C20 C19 C24 121.55(19)
C20 C19 N2 121.18(18)
C24 C19 N2 117.13(17)
C15 C18 H18A 109.5
C15 C18 H18B 109.5
H18A C18 H18B 109.5
C15 C18 H18C 109.5
H18A C18 H18C 109.5
H18B C18 H18C 109.5
C13 C17 H17A 109.5
C13 C17 H17B 109.5
H17A C17 H17B 109.5
C13 C17 H17C 109.5
H17A C17 H17C 109.5
H17B C17 H17C 109.5
C11 C16 H16A 109.5
C11 C16 H16B 109.5
H16A C16 H16B 109.5
C11 C16 H16C 109.5
H16A C16 H16C 109.5
H16B C16 H16C 109.5

loop_
_geom_bond_atom_site_label_1
_geom_bond_atom_site_label_2
_geom_bond_distance
Cl3 Ga1 2.2444(6)
O3 C3 1.141(2)
C3 Fe1 1.806(2)
Cl2 Ga1 2.2254(6)
N2 C7 1.370(3)
N2 C9 1.384(3)
N2 C19 1.446(3)
O2 C2 1.144(2)
C2 Fe1 1.794(2)
Fe1 C1 1.799(2)
Fe1 C7 2.056(2)
Fe1 P1 2.2858(6)
Fe1 Ga1 2.4683(7)
Ga1 Cl1 2.2145(6)
N1 C7 1.368(3)
N1 C8 1.390(3)
N1 C10 1.444(3)
O1 C1 1.136(2)
P1 C5 1.812(2)
P1 C6 1.812(2)
P1 C4 1.817(2)
C4 H4A 0.9800
C4 H4B 0.9800
C4 H4C 0.9800
C5 H5A 0.9800
C5 H5B 0.9800
C5 H5C 0.9800
C9 C8 1.340(3)
C9 H9 0.9500
C8 H8 0.9500
C6 H6A 0.9800
C6 H6B 0.9800
C6 H6C 0.9800
C10 C15 1.400(3)
C10 C11 1.407(3)
C11 C12 1.393(3)
C11 C16 1.507(3)
C12 C13 1.388(3)
C12 H12 0.9500
C13 C14 1.387(3)
C13 C17 1.508(3)
C14 C15 1.393(3)
C14 H14 0.9500
C15 C18 1.515(3)
C27 C24 1.508(3)
C27 H27A 0.9800
C27 H27B 0.9800
C27 H27C 0.9800
C26 C22 1.510(3)
C26 H26A 0.9800
C26 H26B 0.9800
C26 H26C 0.9800
C25 C20 1.506(3)
C25 H25A 0.9800
C25 H25B 0.9800
C25 H25C 0.9800
C24 C23 1.385(3)
C24 C19 1.408(3)
C23 C22 1.396(3)
C23 H23 0.9500
C22 C21 1.395(3)
C21 C20 1.393(3)
C21 H21 0.9500
C20 C19 1.395(3)
C18 H18A 0.9800
C18 H18B 0.9800
C18 H18C 0.9800
C17 H17A 0.9800
C17 H17B 0.9800
C17 H17C 0.9800
C16 H16A 0.9800
C16 H16B 0.9800
C16 H16C 0.9800

loop_
_geom_torsion_atom_site_label_1
_geom_torsion_atom_site_label_2
_geom_torsion_atom_site_label_3
_geom_torsion_atom_site_label_4
_geom_torsion
C2 Fe1 Ga1 Cl1 -99.81(7)
C1 Fe1 Ga1 Cl1 -6.40(6)
C3 Fe1 Ga1 Cl1 167.16(6)
P1 Fe1 Ga1 Cl1 78.46(3)
C2 Fe1 Ga1 Cl2 21.42(7)
C1 Fe1 Ga1 Cl2 114.83(6)
C3 Fe1 Ga1 Cl2 -71.61(6)
P1 Fe1 Ga1 Cl2 -160.32(2)
C2 Fe1 Ga1 Cl3 137.10(7)
C1 Fe1 Ga1 Cl3 -129.49(6)
C3 Fe1 Ga1 Cl3 44.07(6)
P1 Fe1 Ga1 Cl3 -44.64(2)
C1 Fe1 P1 C5 166.56(10)
C3 Fe1 P1 C5 6.54(10)
C7 Fe1 P1 C5 -94.25(9)
Ga1 Fe1 P1 C5 84.66(8)
C1 Fe1 P1 C6 -69.41(10)
C3 Fe1 P1 C6 130.57(10)
C7 Fe1 P1 C6 29.78(10)
Ga1 Fe1 P1 C6 -151.31(8)
C1 Fe1 P1 C4 46.64(10)
C3 Fe1 P1 C4 -113.38(10)
C7 Fe1 P1 C4 145.84(10)
Ga1 Fe1 P1 C4 -35.26(8)
C7 N2 C9 C8 -0.2(2)
C19 N2 C9 C8 -167.28(17)
N2 C9 C8 N1 0.2(2)
C7 N1 C8 C9 -0.2(2)
C10 N1 C8 C9 173.20(17)
C8 N1 C7 N2 0.1(2)
C10 N1 C7 N2 -172.58(17)
C8 N1 C7 Fe1 -179.62(14)
C10 N1 C7 Fe1 7.7(3)
C9 N2 C7 N1 0.0(2)
C19 N2 C7 N1 166.11(17)
C9 N2 C7 Fe1 179.78(14)
C19 N2 C7 Fe1 -14.1(3)
C2 Fe1 C7 N1 -111.50(18)
C1 Fe1 C7 N1 155.49(17)
C3 Fe1 C7 N1 -19.20(19)
P1 Fe1 C7 N1 70.13(17)
C2 Fe1 C7 N2 68.80(17)
C1 Fe1 C7 N2 -24.20(17)
C3 Fe1 C7 N2 161.10(16)
P1 Fe1 C7 N2 -109.56(15)
C7 N1 C10 C15 -112.9(2)
C8 N1 C10 C15 74.9(2)
C7 N1 C10 C11 74.2(3)
C8 N1 C10 C11 -98.0(2)
C15 C10 C11 C12 6.4(3)
N1 C10 C11 C12 179.24(16)
C15 C10 C11 C16 -171.13(18)
N1 C10 C11 C16 1.8(3)
C10 C11 C12 C13 -1.9(3)
C16 C11 C12 C13 175.64(18)
C11 C12 C13 C14 -2.8(3)
C11 C12 C13 C17 178.65(19)
C12 C13 C14 C15 3.2(3)
C17 C13 C14 C15 -178.2(2)
C13 C14 C15 C10 1.1(3)
C13 C14 C15 C18 -177.22(19)
C11 C10 C15 C14 -5.9(3)
N1 C10 C15 C14 -178.71(17)
C11 C10 C15 C18 172.24(18)
N1 C10 C15 C18 -0.5(3)
C19 C24 C23 C22 2.3(3)
C27 C24 C23 C22 -174.11(19)
C24 C23 C22 C21 4.1(3)
C24 C23 C22 C26 -177.7(2)
C23 C22 C21 C20 -4.7(3)
C26 C22 C21 C20 177.1(2)
C22 C21 C20 C19 -1.2(3)
C22 C21 C20 C25 179.26(19)
C21 C20 C19 C24 7.8(3)
C25 C20 C19 C24 -172.60(19)
C21 C20 C19 N2 -176.55(18)
C25 C20 C19 N2 3.0(3)
C23 C24 C19 C20 -8.4(3)
C27 C24 C19 C20 167.91(19)
C23 C24 C19 N2 175.82(17)
C27 C24 C19 N2 -7.9(3)
C7 N2 C19 C20 101.4(2)
C9 N2 C19 C20 -93.6(2)
C7 N2 C19 C24 -82.9(2)
C9 N2 C19 C24 82.2(2)

loop_
_platon_squeeze_void_nr
_platon_squeeze_void_average_x
_platon_squeeze_void_average_y
_platon_squeeze_void_average_z
_platon_squeeze_void_volume
_platon_squeeze_void_count_electrons
_platon_squeeze_void_content
1 0.000 0.500 0.500 268 85 ' '
2 0.500 1.000 1.000 268 85 ' '
